data_7245256
loop_
_publ_author_name
'Rodr\'iguez, Ricardo I.'
'Sicignano, Marina'
'Garc\'ia, Monta\~na J.'
'Enr\'iquez, Rodrigo G.'
'Cabrera, Silvia'
'Alem\'an, Jos\'e'

_publ_section_title
;
 Taming photocatalysis in flow: easy and speedy preparation of
 \a-aminoamide derivatives
;
_journal_issue 17
_journal_name_full 'Green Chemistry'
_journal_page_first 6613
_journal_page_last 6618
_journal_paper_doi 10.1039/D2GC02087D
_journal_volume 24
_journal_year 2022
_chemical_formula_sum 'C24 H28 F2 N2 O'
_chemical_formula_weight 398.48
_chemical_name_common MSP-348_250K
_space_group_crystal_system orthorhombic
_space_group_IT_number 61
_space_group_name_Hall '-P 2ac 2ab'
_space_group_name_H-M_alt 'P b c a'
_atom_sites_solution_hydrogens geom
_audit_block_doi 10.5517/ccdc.csd.cc2bn1sv
_audit_update_record
;
2022-04-04 deposited with the CCDC.	2022-08-01 downloaded from the CCDC.
;
_cell_angle_alpha 90
_cell_angle_beta 90
_cell_angle_gamma 90
_cell_formula_units_Z 8
_cell_length_a 10.1227(17)
_cell_length_b 19.823(2)
_cell_length_c 21.730(5)
_cell_measurement_reflns_used 3428
_cell_measurement_temperature 250.(2)
_cell_measurement_theta_max 20.2096
_cell_measurement_theta_min 3.0265
_cell_volume 4360.4(13)
_computing_cell_refinement 'SAINT V8.40B (Bruker AXS LLC, 2019)'
_computing_data_collection 'Bruker Instrument Service v2010.9.0.0'
_computing_data_reduction 'SAINT V8.40B (Bruker AXS LLC, 2019)'
_computing_molecular_graphics 'shelXle (C.B. Huebschle, rev 1328)'
_computing_structure_refinement 'SHELXL-2019/1 (Sheldrick, 2019)'
_computing_structure_solution 'XT, VERSION 2018/2'
_diffrn_ambient_temperature 250.(2)
_diffrn_detector_area_resol_mean 8.3333
_diffrn_measured_fraction_theta_full 0.992
_diffrn_measured_fraction_theta_max 0.992
_diffrn_measurement_device_type 'Bruker Kappa Apex II'
_diffrn_radiation_type 'Mo K\a'
_diffrn_radiation_wavelength 0.71073
_diffrn_reflns_av_R_equivalents 0.0815
_diffrn_reflns_av_unetI/netI 0.0494
_diffrn_reflns_limit_h_max 12
_diffrn_reflns_limit_h_min -12
_diffrn_reflns_limit_k_max 18
_diffrn_reflns_limit_k_min -23
_diffrn_reflns_limit_l_max 26
_diffrn_reflns_limit_l_min -26
_diffrn_reflns_number 31693
_diffrn_reflns_theta_full 25.34
_diffrn_reflns_theta_max 25.34
_diffrn_reflns_theta_min 3.48
_diffrn_source 'sealed tube'
_exptl_absorpt_coefficient_mu 0.086
_exptl_absorpt_correction_T_max 0.99
_exptl_absorpt_correction_T_min 0.92
_exptl_absorpt_correction_type multi-scan
_exptl_absorpt_process_details
;
Krause, L., Herbst-Irmer, R., Sheldrick, G. M., Stalke, D. (2015).
"Comparison of silver and molybdenum microfocus X-ray sources for
single-crystal structure determination"
J. Appl. Cryst. 48, 3-10.
doi:10.1107/S1600576714022985
;
_exptl_crystal_colour 'clear colourless'
_exptl_crystal_density_diffrn 1.214
_exptl_crystal_density_method 'not measured'
_exptl_crystal_description needle
_exptl_crystal_F_000 1696
_exptl_crystal_size_max 0.217
_exptl_crystal_size_mid 0.067
_exptl_crystal_size_min 0.056
_refine_diff_density_max 0.162
_refine_diff_density_min -0.172
_refine_ls_extinction_method none
_refine_ls_goodness_of_fit_ref 1.042
_refine_ls_hydrogen_treatment constr
_refine_ls_matrix_type full
_refine_ls_number_parameters 264
_refine_ls_number_reflns 3954
_refine_ls_number_restraints 0
_refine_ls_restrained_S_all 1.042
_refine_ls_R_factor_all 0.1001
_refine_ls_R_factor_gt 0.0504
_refine_ls_shift/su_max 0.000
_refine_ls_shift/su_mean 0.000
_refine_ls_structure_factor_coef Fsqd
_refine_ls_weighting_details 'w=1/[\s^2^(Fo^2^)+(0.0760P)^2^+0.0063P] where P=(Fo^2^+2Fc^2^)/3'
_refine_ls_weighting_scheme calc
_refine_ls_wR_factor_gt 0.1215
_refine_ls_wR_factor_ref 0.1445
_reflns_number_gt 2388
_reflns_number_total 3954
_reflns_threshold_expression 'I > 2\s(I)'
_cod_data_source_file d2gc02087d2.cif
_cod_data_source_block 03526
_cod_depositor_comments
;
The following automatic conversions were performed:

data item '_exptl_absorpt_correction_type' value 'Multi-Scan' was
changed to 'multi-scan' in accordance with the
/home/data/users/saulius/crontab/automatic-downloads/rss-feeds/RSC/lib/dictionaries/cif_core.dic
dictionary named 'cif_core.dic' version 2.4.2 last updated on
2011-04-26.

Automatic conversion script
Id: cif_fix_values 7556 2019-12-06 15:28:31Z antanas 

 Adding full bibliography for 7245256.cif.
;
_cod_original_cell_volume 4360.4(14)
_cod_database_code 7245256

loop_
_space_group_symop_operation_xyz
'x, y, z'
'-x+1/2, -y, z+1/2'
'-x, y+1/2, -z+1/2'
'x+1/2, -y+1/2, -z'
'-x, -y, -z'
'x-1/2, y, -z-1/2'
'x, -y-1/2, z-1/2'
'-x-1/2, y-1/2, z'

loop_
_atom_site_type_symbol
_atom_site_label
_atom_site_fract_x
_atom_site_fract_y
_atom_site_fract_z
_atom_site_U_iso_or_equiv
_atom_site_adp_type
_atom_site_calc_flag
_atom_site_refinement_flags_adp
_atom_site_refinement_flags_occupancy
_atom_site_refinement_flags_posn
_atom_site_occupancy
_atom_site_disorder_assembly
_atom_site_disorder_group
C C1 0.8779(2) 0.72949(12) 0.52228(11) 0.0513(6) Uani d . . . 1 . .
C C2 0.8794(2) 0.77613(11) 0.57535(11) 0.0508(6) Uani d . . . 1 . .
H H2A 0.822625 0.814981 0.566472 0.061000 Uiso calc U . R 1 . .
H H2B 0.969485 0.792787 0.581799 0.061000 Uiso calc U . R 1 . .
C C3 0.8311(2) 0.74125(10) 0.63376(10) 0.0415(5) Uani d . . . 1 . .
H H3A 0.824215 0.774613 0.666885 0.050000 Uiso calc U . R 1 . .
H H3B 0.896046 0.707280 0.646314 0.050000 Uiso calc U . R 1 . .
C C4 0.6971(2) 0.70725(9) 0.62486(9) 0.0330(5) Uani d . . . 1 . .
H H4 0.630765 0.742936 0.617080 0.040000 Uiso calc U . R 1 . .
C C5 0.6996(2) 0.66078(10) 0.56929(9) 0.0406(6) Uani d . . . 1 . .
H H5A 0.610326 0.643396 0.562036 0.049000 Uiso calc U . R 1 . .
H H5B 0.757143 0.622238 0.578187 0.049000 Uiso calc U . R 1 . .
C C6 0.7485(2) 0.69583(12) 0.51108(10) 0.0513(6) Uani d . . . 1 . .
H H6A 0.758075 0.662581 0.478007 0.062000 Uiso calc U . R 1 . .
H H6B 0.683412 0.729471 0.497919 0.062000 Uiso calc U . R 1 . .
C C7 0.6571(2) 0.66992(10) 0.68343(9) 0.0371(5) Uani d . . . 1 . .
H H7A 0.704041 0.626694 0.684663 0.045000 Uiso calc U . R 1 . .
H H7B 0.686257 0.696412 0.719008 0.045000 Uiso calc U . R 1 . .
C C8 0.5098(2) 0.65635(10) 0.68980(9) 0.0365(5) Uani d . . . 1 . .
H H8 0.475343 0.632828 0.652946 0.044000 Uiso calc U . R 1 . .
C C9 0.4379(2) 0.72396(11) 0.69953(10) 0.0381(5) Uani d . . . 1 . .
C C10 0.2526(3) 0.79810(13) 0.68108(13) 0.0676(8) Uani d . . . 1 . .
H H10A 0.173099 0.793998 0.705694 0.101000 Uiso calc U . R 1 . .
H H10B 0.229838 0.814484 0.640382 0.101000 Uiso calc U . R 1 . .
H H10C 0.312783 0.829585 0.700638 0.101000 Uiso calc U . R 1 . .
C C11 0.2380(3) 0.67928(13) 0.64680(13) 0.0660(7) Uani d . . . 1 . .
H H11A 0.153106 0.675893 0.667319 0.099000 Uiso calc U . R 1 . .
H H11B 0.284096 0.636534 0.649972 0.099000 Uiso calc U . R 1 . .
H H11C 0.224390 0.690299 0.603773 0.099000 Uiso calc U . R 1 . .
C C12 0.4684(2) 0.55160(10) 0.74083(10) 0.0367(5) Uani d . . . 1 . .
C C13 0.4581(2) 0.51441(10) 0.68104(10) 0.0403(6) Uani d . . . 1 . .
C C14 0.5689(2) 0.49556(11) 0.64851(12) 0.0522(7) Uani d . . . 1 . .
H H14 0.653138 0.503811 0.665090 0.063000 Uiso calc U . R 1 . .
C C15 0.5576(3) 0.46469(12) 0.59188(13) 0.0675(8) Uani d . . . 1 . .
H H15 0.633867 0.452752 0.569770 0.081000 Uiso calc U . R 1 . .
C C16 0.4357(4) 0.45147(13) 0.56789(14) 0.0744(9) Uani d . . . 1 . .
H H16 0.428295 0.430636 0.529188 0.089000 Uiso calc U . R 1 . .
C C17 0.3245(3) 0.46844(13) 0.59999(15) 0.0748(9) Uani d . . . 1 . .
H H17 0.240684 0.458831 0.583613 0.090000 Uiso calc U . R 1 . .
C C18 0.3355(3) 0.49970(12) 0.65649(13) 0.0600(7) Uani d . . . 1 . .
H H18 0.258789 0.511115 0.678517 0.072000 Uiso calc U . R 1 . .
C C19 0.4555(2) 0.51159(10) 0.79881(11) 0.0394(5) Uani d . . . 1 . .
C C20 0.4419(3) 0.44207(11) 0.79779(12) 0.0564(7) Uani d . . . 1 . .
H H20 0.439675 0.419254 0.759879 0.068000 Uiso calc U . R 1 . .
C C21 0.4316(3) 0.40583(12) 0.85212(15) 0.0693(8) Uani d . . . 1 . .
H H21 0.422730 0.358653 0.850701 0.083000 Uiso calc U . R 1 . .
C C22 0.4342(3) 0.43804(13) 0.90781(13) 0.0629(7) Uani d . . . 1 . .
H H22 0.426659 0.413272 0.944534 0.075000 Uiso calc U . R 1 . .
C C23 0.4478(2) 0.50713(12) 0.90946(12) 0.0545(7) Uani d . . . 1 . .
H H23 0.449296 0.529635 0.947532 0.065000 Uiso calc U . R 1 . .
C C24 0.4594(2) 0.54344(10) 0.85577(11) 0.0431(6) Uani d . . . 1 . .
H H24 0.470010 0.590498 0.857635 0.052000 Uiso calc U . R 1 . .
F F1 0.91825(16) 0.76227(9) 0.46976(7) 0.0842(5) Uani d . . . 1 . .
F F3 0.97435(14) 0.68064(7) 0.53083(7) 0.0691(5) Uani d . . . 1 . .
N N1 0.31638(19) 0.73196(9) 0.67583(8) 0.0480(5) Uani d . . . 1 . .
N N2 0.48882(18) 0.61531(8) 0.74564(8) 0.0384(4) Uani d . . . 1 . .
O O1 0.49311(16) 0.76949(7) 0.72754(8) 0.0519(4) Uani d . . . 1 . .

loop_
_atom_site_aniso_label
_atom_site_aniso_U_11
_atom_site_aniso_U_22
_atom_site_aniso_U_33
_atom_site_aniso_U_12
_atom_site_aniso_U_13
_atom_site_aniso_U_23
C1 0.0399(14) 0.0736(15) 0.0404(14) -0.0013(13) 0.0049(11) 0.0130(12)
C2 0.0402(14) 0.0503(13) 0.0618(17) -0.0109(11) 0.0005(12) 0.0100(12)
C3 0.0412(13) 0.0437(12) 0.0396(13) -0.0073(10) -0.0023(11) -0.0029(10)
C4 0.0331(12) 0.0340(10) 0.0318(12) 0.0020(9) -0.0002(9) 0.0023(9)
C5 0.0373(13) 0.0499(12) 0.0345(13) -0.0046(10) -0.0012(10) -0.0051(10)
C6 0.0441(15) 0.0764(15) 0.0335(13) -0.0051(12) -0.0009(11) -0.0017(12)
C7 0.0385(13) 0.0403(11) 0.0326(12) 0.0015(9) -0.0005(10) 0.0035(9)
C8 0.0411(14) 0.0384(11) 0.0299(12) -0.0044(9) 0.0003(9) 0.0012(9)
C9 0.0382(13) 0.0442(13) 0.0319(12) -0.0016(11) 0.0095(10) 0.0082(10)
C10 0.0555(18) 0.0712(16) 0.076(2) 0.0210(14) 0.0111(15) 0.0289(14)
C11 0.0469(16) 0.0898(18) 0.0613(18) -0.0124(14) -0.0118(14) 0.0143(15)
C12 0.0313(12) 0.0354(12) 0.0433(14) -0.0019(9) 0.0037(10) -0.0015(10)
C13 0.0395(14) 0.0340(11) 0.0475(14) -0.0037(10) 0.0057(11) -0.0037(10)
C14 0.0466(15) 0.0498(13) 0.0602(17) -0.0025(11) 0.0077(12) -0.0154(12)
C15 0.072(2) 0.0613(16) 0.069(2) -0.0088(14) 0.0209(16) -0.0235(14)
C16 0.102(3) 0.0604(16) 0.0608(19) -0.0100(17) -0.0037(19) -0.0227(14)
C17 0.068(2) 0.0702(18) 0.086(2) -0.0069(15) -0.0243(18) -0.0215(16)
C18 0.0426(15) 0.0608(15) 0.0767(19) -0.0057(12) -0.0017(14) -0.0212(14)
C19 0.0355(13) 0.0334(12) 0.0494(15) 0.0009(9) 0.0097(10) 0.0028(10)
C20 0.0685(18) 0.0381(13) 0.0625(17) -0.0037(11) 0.0174(14) -0.0020(12)
C21 0.090(2) 0.0327(13) 0.085(2) 0.0008(13) 0.0214(17) 0.0128(15)
C22 0.0702(19) 0.0542(16) 0.0643(19) 0.0098(13) 0.0144(14) 0.0223(14)
C23 0.0661(18) 0.0506(15) 0.0469(16) 0.0069(12) 0.0019(12) 0.0107(12)
C24 0.0452(14) 0.0363(12) 0.0479(15) 0.0040(10) 0.0039(11) 0.0056(11)
F1 0.0617(11) 0.1383(14) 0.0525(9) -0.0233(9) 0.0123(8) 0.0328(9)
F3 0.0453(9) 0.0932(10) 0.0687(11) 0.0143(8) 0.0093(7) -0.0057(8)
N1 0.0393(12) 0.0566(11) 0.0483(12) 0.0008(9) 0.0010(10) 0.0149(9)
N2 0.0423(11) 0.0386(10) 0.0342(10) -0.0032(8) 0.0062(8) 0.0030(8)
O1 0.0551(11) 0.0417(9) 0.0588(11) 0.0010(8) 0.0005(9) -0.0070(8)

loop_
_atom_type_symbol
_atom_type_description
_atom_type_scat_dispersion_real
_atom_type_scat_dispersion_imag
_atom_type_scat_source
C C 0.0033 0.0016 'International Tables Vol C Tables 4.2.6.8 and 6.1.1.4'
H H 0.0000 0.0000 'International Tables Vol C Tables 4.2.6.8 and 6.1.1.4'
F F 0.0171 0.0103 'International Tables Vol C Tables 4.2.6.8 and 6.1.1.4'
N N 0.0061 0.0033 'International Tables Vol C Tables 4.2.6.8 and 6.1.1.4'
O O 0.0106 0.0060 'International Tables Vol C Tables 4.2.6.8 and 6.1.1.4'

loop_
_geom_angle_atom_site_label_1
_geom_angle_atom_site_label_2
_geom_angle_atom_site_label_3
_geom_angle_site_symmetry_1
_geom_angle_site_symmetry_3
_geom_angle
_geom_angle_publ_flag
F1 C1 F3 . . 103.40(18) ?
F1 C1 C2 . . 110.41(19) ?
F3 C1 C2 . . 108.95(19) ?
F1 C1 C6 . . 109.71(19) ?
F3 C1 C6 . . 109.2(2) ?
C2 C1 C6 . . 114.6(2) ?
C1 C2 C3 . . 111.23(17) ?
C2 C3 C4 . . 112.30(17) ?
C5 C4 C3 . . 110.71(17) ?
C5 C4 C7 . . 111.91(16) ?
C3 C4 C7 . . 110.12(17) ?
C4 C5 C6 . . 112.85(17) ?
C1 C6 C5 . . 110.71(19) ?
C8 C7 C4 . . 114.91(17) ?
N2 C8 C7 . . 108.23(16) ?
N2 C8 C9 . . 107.40(16) ?
C7 C8 C9 . . 108.77(16) ?
O1 C9 N1 . . 121.5(2) ?
O1 C9 C8 . . 119.6(2) ?
N1 C9 C8 . . 118.9(2) ?
N2 C12 C19 . . 117.86(19) ?
N2 C12 C13 . . 124.48(19) ?
C19 C12 C13 . . 117.65(17) ?
C14 C13 C18 . . 118.4(2) ?
C14 C13 C12 . . 121.4(2) ?
C18 C13 C12 . . 120.1(2) ?
C13 C14 C15 . . 120.7(2) ?
C16 C15 C14 . . 120.1(3) ?
C15 C16 C17 . . 120.2(3) ?
C16 C17 C18 . . 119.9(3) ?
C17 C18 C13 . . 120.7(2) ?
C20 C19 C24 . . 118.0(2) ?
C20 C19 C12 . . 121.5(2) ?
C24 C19 C12 . . 120.48(18) ?
C19 C20 C21 . . 120.6(2) ?
C22 C21 C20 . . 120.7(2) ?
C21 C22 C23 . . 119.3(2) ?
C24 C23 C22 . . 120.4(2) ?
C23 C24 C19 . . 121.0(2) ?
C9 N1 C11 . . 125.51(19) ?
C9 N1 C10 . . 118.6(2) ?
C11 N1 C10 . . 115.8(2) ?
C12 N2 C8 . . 119.88(18) ?

loop_
_geom_bond_atom_site_label_1
_geom_bond_atom_site_label_2
_geom_bond_site_symmetry_2
_geom_bond_distance
_geom_bond_publ_flag
C1 F1 . 1.375(2) ?
C1 F3 . 1.388(3) ?
C1 C2 . 1.478(3) ?
C1 C6 . 1.490(3) ?
C2 C3 . 1.526(3) ?
C3 C4 . 1.527(3) ?
C4 C5 . 1.519(3) ?
C4 C7 . 1.527(3) ?
C5 C6 . 1.526(3) ?
C7 C8 . 1.522(3) ?
C8 N2 . 1.476(2) ?
C8 C9 . 1.539(3) ?
C9 O1 . 1.224(2) ?
C9 N1 . 1.343(3) ?
C10 N1 . 1.466(3) ?
C11 N1 . 1.456(3) ?
C12 N2 . 1.284(2) ?
C12 C19 . 1.495(3) ?
C12 C13 . 1.498(3) ?
C13 C14 . 1.378(3) ?
C13 C18 . 1.381(3) ?
C14 C15 . 1.379(4) ?
C15 C16 . 1.364(4) ?
C16 C17 . 1.366(4) ?
C17 C18 . 1.380(4) ?
C19 C20 . 1.385(3) ?
C19 C24 . 1.390(3) ?
C20 C21 . 1.386(4) ?
C21 C22 . 1.369(4) ?
C22 C23 . 1.377(3) ?
C23 C24 . 1.376(3) ?

loop_
_geom_hbond_atom_site_label_D
_geom_hbond_atom_site_label_H
_geom_hbond_atom_site_label_A
_geom_hbond_site_symmetry_A
_geom_hbond_distance_DH
_geom_hbond_distance_HA
_geom_hbond_distance_DA
_geom_hbond_angle_DHA
_geom_hbond_publ_flag
C10 H10A O1 6_557 0.97 2.38 3.342(3) 171.5 ?

loop_
_geom_torsion_atom_site_label_1
_geom_torsion_atom_site_label_2
_geom_torsion_atom_site_label_3
_geom_torsion_atom_site_label_4
_geom_torsion_site_symmetry_1
_geom_torsion_site_symmetry_2
_geom_torsion_site_symmetry_3
_geom_torsion_site_symmetry_4
_geom_torsion
_geom_torsion_publ_flag
F1 C1 C2 C3 . . . . 178.36(18) ?
F3 C1 C2 C3 . . . . -68.7(2) ?
C6 C1 C2 C3 . . . . 53.9(3) ?
C1 C2 C3 C4 . . . . -52.8(3) ?
C2 C3 C4 C5 . . . . 52.6(2) ?
C2 C3 C4 C7 . . . . 176.86(17) ?
C3 C4 C5 C6 . . . . -52.8(2) ?
C7 C4 C5 C6 . . . . -176.03(18) ?
F1 C1 C6 C5 . . . . -178.35(18) ?
F3 C1 C6 C5 . . . . 69.0(2) ?
C2 C1 C6 C5 . . . . -53.5(3) ?
C4 C5 C6 C1 . . . . 52.6(3) ?
C5 C4 C7 C8 . . . . -77.9(2) ?
C3 C4 C7 C8 . . . . 158.47(17) ?
C4 C7 C8 N2 . . . . 175.33(15) ?
C4 C7 C8 C9 . . . . -68.3(2) ?
N2 C8 C9 O1 . . . . 84.1(2) ?
C7 C8 C9 O1 . . . . -32.8(3) ?
N2 C8 C9 N1 . . . . -97.2(2) ?
C7 C8 C9 N1 . . . . 145.92(18) ?
N2 C12 C13 C14 . . . . 80.4(3) ?
C19 C12 C13 C14 . . . . -99.0(2) ?
N2 C12 C13 C18 . . . . -98.0(3) ?
C19 C12 C13 C18 . . . . 82.6(3) ?
C18 C13 C14 C15 . . . . 2.1(3) ?
C12 C13 C14 C15 . . . . -176.3(2) ?
C13 C14 C15 C16 . . . . -1.1(4) ?
C14 C15 C16 C17 . . . . -0.3(4) ?
C15 C16 C17 C18 . . . . 0.7(4) ?
C16 C17 C18 C13 . . . . 0.3(4) ?
C14 C13 C18 C17 . . . . -1.7(4) ?
C12 C13 C18 C17 . . . . 176.8(2) ?
N2 C12 C19 C20 . . . . -175.8(2) ?
C13 C12 C19 C20 . . . . 3.6(3) ?
N2 C12 C19 C24 . . . . 3.0(3) ?
C13 C12 C19 C24 . . . . -177.64(19) ?
C24 C19 C20 C21 . . . . 0.5(4) ?
C12 C19 C20 C21 . . . . 179.2(2) ?
C19 C20 C21 C22 . . . . 0.2(4) ?
C20 C21 C22 C23 . . . . -0.3(4) ?
C21 C22 C23 C24 . . . . -0.3(4) ?
C22 C23 C24 C19 . . . . 1.0(4) ?
C20 C19 C24 C23 . . . . -1.1(3) ?
C12 C19 C24 C23 . . . . -179.9(2) ?
O1 C9 N1 C11 . . . . -174.1(2) ?
C8 C9 N1 C11 . . . . 7.2(3) ?
O1 C9 N1 C10 . . . . 3.4(3) ?
C8 C9 N1 C10 . . . . -175.31(18) ?
C19 C12 N2 C8 . . . . 176.56(17) ?
C13 C12 N2 C8 . . . . -2.8(3) ?
C7 C8 N2 C12 . . . . -101.8(2) ?
C9 C8 N2 C12 . . . . 141.0(2) ?
